data_2229163
loop_
_publ_author_name
'bin Shawkataly, Omar'
'Khan, Imthyaz Ahmed'
'Sirat, Siti Syaida'
'Yeap, Chin Sing'
'Fun, Hoong-Kun'

_publ_section_title
;
 [\m-Bis(diphenylphosphanyl)methane-1:2\k^2^<i>P</i>:<i>P</i>']nonacarbonyl-1\k^3^<i>C</i>,2\k^3^<i>C</i>,3\k^3^<i>C</i>-[tris(biphenyl-4-yl)arsane-3\k<i>As</i>]-<i>triangulo</i>-triruthenium(0)
;
_journal_coeditor_code NG5095
_journal_issue 2
_journal_name_full 'Acta Crystallographica Section E'
_journal_page_first m216
_journal_page_last m217
_journal_paper_doi 10.1107/S160053681100078X
_journal_volume 67
_journal_year 2011
_chemical_formula_iupac '[Ru3 (C36 H27 As) (C25 H22 P2) (C O)9]'
_chemical_formula_moiety 'C70 H49 As O9 P2 Ru3'
_chemical_formula_sum 'C70 H49 As O9 P2 Ru3'
_chemical_formula_weight 1474.16
_chemical_name_systematic
;
[\m-Bis(diphenylphosphanyl)methane-1:2\k^2^<i>P</i>:<i>P</i>']nonacarbonyl-
1\k^3^<i>C</i>,2\k^3^<i>C</i>,3\k^3^<i>C</i>-[tris(biphenyl-4-yl)arsane-
3\k<i>As</i>]-<i>triangulo</i>-triruthenium(0)
;
_space_group_IT_number 2
_symmetry_cell_setting triclinic
_symmetry_space_group_name_Hall '-P 1'
_symmetry_space_group_name_H-M 'P -1'
_atom_sites_solution_hydrogens geom
_atom_sites_solution_primary direct
_atom_sites_solution_secondary difmap
_audit_creation_method SHELXL-97
_cell_angle_alpha 81.0290(10)
_cell_angle_beta 82.7690(10)
_cell_angle_gamma 79.2650(10)
_cell_formula_units_Z 2
_cell_length_a 10.8435(7)
_cell_length_b 12.6134(8)
_cell_length_c 22.4695(15)
_cell_measurement_reflns_used 9028
_cell_measurement_temperature 100.00(10)
_cell_measurement_theta_max 29.90
_cell_measurement_theta_min 2.77
_cell_volume 2967.6(3)
_computing_cell_refinement 'SAINT (Bruker, 2009)'
_computing_data_collection 'APEX2 (Bruker, 2009)'
_computing_data_reduction 'SAINT (Bruker, 2009)'
_computing_molecular_graphics 'SHELXTL (Sheldrick, 2008)'
_computing_publication_material 'SHELXTL (Sheldrick, 2008) and PLATON (Spek, 2009)'
_computing_structure_refinement 'SHELXTL (Sheldrick, 2008)'
_computing_structure_solution 'SHELXTL (Sheldrick, 2008)'
_diffrn_ambient_temperature 100
_diffrn_measured_fraction_theta_full 0.988
_diffrn_measured_fraction_theta_max 0.988
_diffrn_measurement_device_type 'Bruker APEXII DUO CCD area-detector'
_diffrn_measurement_method '\f and \w'
_diffrn_radiation_monochromator graphite
_diffrn_radiation_source 'fine-focus sealed tube'
_diffrn_radiation_type MoK\a
_diffrn_radiation_wavelength 0.71073
_diffrn_reflns_av_R_equivalents 0.0390
_diffrn_reflns_av_sigmaI/netI 0.0371
_diffrn_reflns_limit_h_max 14
_diffrn_reflns_limit_h_min -13
_diffrn_reflns_limit_k_max 16
_diffrn_reflns_limit_k_min -16
_diffrn_reflns_limit_l_max 29
_diffrn_reflns_limit_l_min -29
_diffrn_reflns_number 50392
_diffrn_reflns_theta_full 27.50
_diffrn_reflns_theta_max 27.50
_diffrn_reflns_theta_min 1.78
_diffrn_standards_number 0
_exptl_absorpt_coefficient_mu 1.421
_exptl_absorpt_correction_T_max 0.9667
_exptl_absorpt_correction_T_min 0.5391
_exptl_absorpt_correction_type multi-scan
_exptl_absorpt_process_details '(<i>SADABS</i>; Bruker, 2009)'
_exptl_crystal_colour brown
_exptl_crystal_density_diffrn 1.650
_exptl_crystal_density_method 'not measured'
_exptl_crystal_description plate
_exptl_crystal_F_000 1472
_exptl_crystal_size_max 0.50
_exptl_crystal_size_mid 0.17
_exptl_crystal_size_min 0.02
_refine_diff_density_max 0.912
_refine_diff_density_min -0.673
_refine_ls_extinction_method none
_refine_ls_goodness_of_fit_ref 1.110
_refine_ls_hydrogen_treatment constr
_refine_ls_matrix_type full
_refine_ls_number_parameters 766
_refine_ls_number_reflns 13475
_refine_ls_number_restraints 0
_refine_ls_restrained_S_all 1.110
_refine_ls_R_factor_all 0.0430
_refine_ls_R_factor_gt 0.0300
_refine_ls_shift/su_max 0.001
_refine_ls_shift/su_mean 0.000
_refine_ls_structure_factor_coef Fsqd
_refine_ls_weighting_details 'calc w=1/[\s^2^(Fo^2^)+(0.0394P)^2^+2.0751P] where P=(Fo^2^+2Fc^2^)/3'
_refine_ls_weighting_scheme calc
_refine_ls_wR_factor_gt 0.0739
_refine_ls_wR_factor_ref 0.0849
_reflns_number_gt 11159
_reflns_number_total 13475
_reflns_threshold_expression I>2\s(I)
_cod_data_source_file ng5095.cif
_cod_data_source_block I
_cod_database_code 2229163
_cod_database_fobs_code 2229163

loop_
_symmetry_equiv_pos_as_xyz
'x, y, z'
'-x, -y, -z'

loop_
_atom_site_type_symbol
_atom_site_label
_atom_site_fract_x
_atom_site_fract_y
_atom_site_fract_z
_atom_site_U_iso_or_equiv
_atom_site_adp_type
_atom_site_calc_flag
_atom_site_refinement_flags
_atom_site_occupancy
_atom_site_disorder_assembly
_atom_site_disorder_group
Ru Ru1 0.44891(2) -0.078490(17) 0.251421(10) 0.01666(6) Uani d . 1 . .
Ru Ru2 0.59682(2) 0.043132(17) 0.162673(10) 0.01608(6) Uani d . 1 . .
Ru Ru3 0.38778(2) 0.156754(18) 0.228718(10) 0.01686(6) Uani d . 1 . .
As As1 0.18353(3) 0.23145(2) 0.280389(13) 0.01803(7) Uani d . 1 . .
P P1 0.53340(7) -0.23935(6) 0.21184(3) 0.01721(15) Uani d . 1 . .
P P2 0.74739(7) -0.11370(6) 0.15430(3) 0.01714(15) Uani d . 1 . .
O O1 0.6635(2) -0.08213(19) 0.32987(10) 0.0307(5) Uani d . 1 . .
O O2 0.2964(2) -0.1792(2) 0.36158(10) 0.0366(6) Uani d . 1 . .
O O3 0.2224(2) -0.04572(19) 0.17687(10) 0.0306(5) Uani d . 1 . .
O O4 0.4449(2) -0.02871(18) 0.07405(10) 0.0278(5) Uani d . 1 . .
O O5 0.6747(3) 0.21237(19) 0.06021(10) 0.0377(6) Uani d . 1 . .
O O6 0.7332(2) 0.1412(2) 0.24679(10) 0.0315(5) Uani d . 1 . .
O O7 0.5071(2) 0.1390(2) 0.34769(10) 0.0325(5) Uani d . 1 . .
O O8 0.4815(3) 0.36584(19) 0.17562(11) 0.0404(6) Uani d . 1 . .
O O9 0.2679(2) 0.17734(18) 0.11014(10) 0.0300(5) Uani d . 1 . .
C C1 0.4231(3) -0.2927(2) 0.17412(13) 0.0214(6) Uani d . 1 . .
C C2 0.4389(4) -0.3083(3) 0.11416(15) 0.0347(8) Uani d . 1 . .
H H2A 0.5104 -0.2910 0.0899 0.042 Uiso calc R 1 . .
C C3 0.3489(4) -0.3499(3) 0.08924(17) 0.0437(10) Uani d . 1 . .
H H3A 0.3605 -0.3593 0.0485 0.052 Uiso calc R 1 . .
C C4 0.2444(3) -0.3767(3) 0.12452(17) 0.0345(8) Uani d . 1 . .
H H4A 0.1864 -0.4072 0.1084 0.041 Uiso calc R 1 . .
C C5 0.2255(4) -0.3585(3) 0.18381(18) 0.0373(9) Uani d . 1 . .
H H5A 0.1529 -0.3746 0.2075 0.045 Uiso calc R 1 . .
C C6 0.3125(3) -0.3169(3) 0.20871(16) 0.0329(8) Uani d . 1 . .
H H6A 0.2978 -0.3046 0.2489 0.040 Uiso calc R 1 . .
C C7 0.5935(3) -0.3629(2) 0.26236(13) 0.0216(6) Uani d . 1 . .
C C8 0.6277(3) -0.4617(2) 0.23914(14) 0.0275(7) Uani d . 1 . .
H H8A 0.6143 -0.4654 0.1995 0.033 Uiso calc R 1 . .
C C9 0.6816(4) -0.5544(3) 0.27470(16) 0.0383(9) Uani d . 1 . .
H H9A 0.7049 -0.6199 0.2588 0.046 Uiso calc R 1 . .
C C10 0.7004(4) -0.5497(3) 0.33351(16) 0.0392(9) Uani d . 1 . .
H H10A 0.7373 -0.6118 0.3573 0.047 Uiso calc R 1 . .
C C11 0.6646(4) -0.4525(3) 0.35749(15) 0.0346(8) Uani d . 1 . .
H H11A 0.6762 -0.4501 0.3975 0.041 Uiso calc R 1 . .
C C12 0.6117(3) -0.3592(3) 0.32242(14) 0.0259(7) Uani d . 1 . .
H H12A 0.5883 -0.2942 0.3387 0.031 Uiso calc R 1 . .
C C13 0.6680(3) -0.2300(2) 0.15242(12) 0.0190(6) Uani d . 1 . .
H H13A 0.7289 -0.2968 0.1575 0.023 Uiso calc R 1 . .
H H13B 0.6376 -0.2236 0.1130 0.023 Uiso calc R 1 . .
C C14 0.8514(3) -0.1181(2) 0.08339(13) 0.0201(6) Uani d . 1 . .
C C15 0.8004(3) -0.0690(2) 0.02949(13) 0.0237(6) Uani d . 1 . .
H H15A 0.7168 -0.0342 0.0304 0.028 Uiso calc R 1 . .
C C16 0.8753(3) -0.0727(3) -0.02557(13) 0.0280(7) Uani d . 1 . .
H H16A 0.8415 -0.0407 -0.0614 0.034 Uiso calc R 1 . .
C C17 0.9990(3) -0.1235(2) -0.02698(14) 0.0278(7) Uani d . 1 . .
H H17A 1.0490 -0.1246 -0.0638 0.033 Uiso calc R 1 . .
C C18 1.0501(3) -0.1732(3) 0.02629(15) 0.0296(7) Uani d . 1 . .
H H18A 1.1336 -0.2083 0.0251 0.036 Uiso calc R 1 . .
C C19 0.9754(3) -0.1701(2) 0.08146(14) 0.0249(7) Uani d . 1 . .
H H19A 1.0093 -0.2032 0.1171 0.030 Uiso calc R 1 . .
C C20 0.8549(3) -0.1593(2) 0.21285(13) 0.0203(6) Uani d . 1 . .
C C21 0.8689(3) -0.2634(3) 0.24509(14) 0.0249(6) Uani d . 1 . .
H H21A 0.8234 -0.3136 0.2361 0.030 Uiso calc R 1 . .
C C22 0.9496(3) -0.2942(3) 0.29044(15) 0.0312(7) Uani d . 1 . .
H H22A 0.9573 -0.3640 0.3119 0.037 Uiso calc R 1 . .
C C23 1.0183(3) -0.2204(3) 0.30354(15) 0.0332(8) Uani d . 1 . .
H H23A 1.0722 -0.2408 0.3340 0.040 Uiso calc R 1 . .
C C24 1.0076(3) -0.1164(3) 0.27177(14) 0.0302(7) Uani d . 1 . .
H H24A 1.0543 -0.0671 0.2807 0.036 Uiso calc R 1 . .
C C25 0.9266(3) -0.0862(3) 0.22646(14) 0.0269(7) Uani d . 1 . .
H H25A 0.9199 -0.0165 0.2049 0.032 Uiso calc R 1 . .
C C26 0.0712(3) 0.1451(2) 0.33399(13) 0.0214(6) Uani d . 1 . .
C C27 -0.0586(3) 0.1666(2) 0.33179(13) 0.0240(6) Uani d . 1 . .
H H27A -0.0941 0.2243 0.3047 0.029 Uiso calc R 1 . .
C C28 -0.1362(3) 0.1027(3) 0.36984(13) 0.0253(7) Uani d . 1 . .
H H28A -0.2231 0.1185 0.3681 0.030 Uiso calc R 1 . .
C C29 -0.0847(3) 0.0155(3) 0.41026(13) 0.0260(7) Uani d . 1 . .
C C30 0.0441(3) -0.0045(3) 0.41272(14) 0.0303(7) Uani d . 1 . .
H H30A 0.0796 -0.0618 0.4400 0.036 Uiso calc R 1 . .
C C31 0.1223(3) 0.0596(3) 0.37503(14) 0.0277(7) Uani d . 1 . .
H H31A 0.2090 0.0448 0.3775 0.033 Uiso calc R 1 . .
C C32 -0.1695(3) -0.0550(3) 0.44874(14) 0.0280(7) Uani d . 1 . .
C C33 -0.2758(4) -0.0132(3) 0.48258(18) 0.0440(10) Uani d . 1 . .
H H33A -0.2972 0.0619 0.4820 0.053 Uiso calc R 1 . .
C C34 -0.3534(4) -0.0810(4) 0.51826(19) 0.0497(11) Uani d . 1 . .
H H34A -0.4251 -0.0504 0.5410 0.060 Uiso calc R 1 . .
C C35 -0.3249(4) -0.1900(3) 0.51981(17) 0.0426(10) Uani d . 1 . .
H H35A -0.3751 -0.2351 0.5443 0.051 Uiso calc R 1 . .
C C36 -0.2208(5) -0.2332(3) 0.48460(19) 0.0520(11) Uani d . 1 . .
H H36A -0.2026 -0.3080 0.4837 0.062 Uiso calc R 1 . .
C C37 -0.1421(4) -0.1665(3) 0.45017(17) 0.0418(9) Uani d . 1 . .
H H37A -0.0700 -0.1975 0.4278 0.050 Uiso calc R 1 . .
C C38 0.0689(3) 0.3128(2) 0.22322(13) 0.0189(6) Uani d . 1 . .
C C39 0.0500(3) 0.4262(2) 0.21320(14) 0.0253(7) Uani d . 1 . .
H H39A 0.0863 0.4639 0.2369 0.030 Uiso calc R 1 . .
C C40 -0.0220(3) 0.4828(2) 0.16844(14) 0.0255(7) Uani d . 1 . .
H H40A -0.0321 0.5585 0.1618 0.031 Uiso calc R 1 . .
C C41 -0.0798(3) 0.4293(2) 0.13306(13) 0.0201(6) Uani d . 1 . .
C C42 -0.0631(3) 0.3152(2) 0.14432(14) 0.0240(6) Uani d . 1 . .
H H42A -0.1029 0.2777 0.1220 0.029 Uiso calc R 1 . .
C C43 0.0116(3) 0.2581(2) 0.18805(14) 0.0238(6) Uani d . 1 . .
H H43A 0.0238 0.1824 0.1941 0.029 Uiso calc R 1 . .
C C44 -0.1574(3) 0.4898(2) 0.08500(13) 0.0229(6) Uani d . 1 . .
C C45 -0.1181(3) 0.5773(3) 0.04611(14) 0.0296(7) Uani d . 1 . .
H H45A -0.0429 0.5989 0.0508 0.035 Uiso calc R 1 . .
C C46 -0.1900(4) 0.6326(3) 0.00051(16) 0.0387(9) Uani d . 1 . .
H H46A -0.1632 0.6909 -0.0252 0.046 Uiso calc R 1 . .
C C47 -0.3019(4) 0.6006(3) -0.00657(17) 0.0425(9) Uani d . 1 . .
H H47A -0.3497 0.6367 -0.0376 0.051 Uiso calc R 1 . .
C C48 -0.3424(4) 0.5159(3) 0.03199(18) 0.0432(9) Uani d . 1 . .
H H48A -0.4188 0.4959 0.0276 0.052 Uiso calc R 1 . .
C C49 -0.2709(3) 0.4600(3) 0.07737(15) 0.0311(7) Uani d . 1 . .
H H49A -0.2990 0.4021 0.1030 0.037 Uiso calc R 1 . .
C C50 0.1957(3) 0.3424(2) 0.32999(13) 0.0206(6) Uani d . 1 . .
C C51 0.3039(3) 0.3891(3) 0.32329(14) 0.0270(7) Uani d . 1 . .
H H51A 0.3696 0.3683 0.2944 0.032 Uiso calc R 1 . .
C C52 0.3153(3) 0.4654(3) 0.35879(14) 0.0283(7) Uani d . 1 . .
H H52A 0.3883 0.4960 0.3530 0.034 Uiso calc R 1 . .
C C53 0.2209(3) 0.4978(2) 0.40296(13) 0.0244(7) Uani d . 1 . .
C C54 0.1089(3) 0.4544(3) 0.40785(14) 0.0293(7) Uani d . 1 . .
H H54A 0.0419 0.4775 0.4356 0.035 Uiso calc R 1 . .
C C55 0.0971(3) 0.3781(3) 0.37216(14) 0.0275(7) Uani d . 1 . .
H H55A 0.0225 0.3501 0.3763 0.033 Uiso calc R 1 . .
C C56 0.2393(3) 0.5731(3) 0.44450(13) 0.0276(7) Uani d . 1 . .
C C57 0.3587(4) 0.5795(3) 0.45740(15) 0.0357(8) Uani d . 1 . .
H H57A 0.4278 0.5355 0.4398 0.043 Uiso calc R 1 . .
C C58 0.3789(4) 0.6495(3) 0.49567(16) 0.0417(9) Uani d . 1 . .
H H58A 0.4604 0.6527 0.5032 0.050 Uiso calc R 1 . .
C C59 0.2778(5) 0.7135(3) 0.52219(15) 0.0448(11) Uani d . 1 . .
H H59A 0.2904 0.7598 0.5485 0.054 Uiso calc R 1 . .
C C60 0.1584(4) 0.7098(3) 0.51025(15) 0.0400(10) Uani d . 1 . .
H H60A 0.0903 0.7540 0.5284 0.048 Uiso calc R 1 . .
C C61 0.1373(4) 0.6409(3) 0.47137(15) 0.0353(8) Uani d . 1 . .
H H61A 0.0556 0.6398 0.4632 0.042 Uiso calc R 1 . .
C C62 0.5866(3) -0.0778(2) 0.29897(13) 0.0233(6) Uani d . 1 . .
C C63 0.3517(3) -0.1386(2) 0.31993(13) 0.0234(6) Uani d . 1 . .
C C64 0.3081(3) -0.0515(2) 0.20328(13) 0.0219(6) Uani d . 1 . .
C C65 0.4964(3) -0.0032(2) 0.10934(13) 0.0213(6) Uani d . 1 . .
C C66 0.6478(3) 0.1485(2) 0.09948(13) 0.0235(6) Uani d . 1 . .
C C67 0.6797(3) 0.1011(2) 0.21860(13) 0.0235(6) Uani d . 1 . .
C C68 0.4649(3) 0.1379(2) 0.30345(14) 0.0248(7) Uani d . 1 . .
C C69 0.4426(3) 0.2888(2) 0.19714(14) 0.0264(7) Uani d . 1 . .
C C70 0.3137(3) 0.1633(2) 0.15409(14) 0.0232(6) Uani d . 1 . .

loop_
_atom_site_aniso_label
_atom_site_aniso_U_11
_atom_site_aniso_U_22
_atom_site_aniso_U_33
_atom_site_aniso_U_12
_atom_site_aniso_U_13
_atom_site_aniso_U_23
Ru1 0.01510(13) 0.01704(11) 0.01680(11) -0.00413(9) 0.00168(9) -0.00005(8)
Ru2 0.01274(12) 0.01755(11) 0.01752(11) -0.00462(9) 0.00147(9) -0.00097(8)
Ru3 0.01466(12) 0.01714(11) 0.01768(11) -0.00304(9) 0.00072(9) -0.00051(8)
As1 0.01521(16) 0.01817(14) 0.02020(14) -0.00388(11) -0.00016(11) -0.00104(11)
P1 0.0151(4) 0.0171(3) 0.0187(3) -0.0043(3) 0.0000(3) 0.0001(3)
P2 0.0133(4) 0.0192(3) 0.0186(3) -0.0041(3) 0.0008(3) -0.0017(3)
O1 0.0280(14) 0.0378(13) 0.0279(11) -0.0057(11) -0.0070(10) -0.0052(10)
O2 0.0341(15) 0.0388(13) 0.0309(12) -0.0096(12) 0.0090(11) 0.0085(10)
O3 0.0235(13) 0.0353(12) 0.0332(12) -0.0119(10) -0.0074(10) 0.0071(10)
O4 0.0234(13) 0.0366(12) 0.0258(11) -0.0082(10) -0.0042(9) -0.0064(9)
O5 0.0469(17) 0.0292(12) 0.0332(12) -0.0144(12) 0.0128(12) 0.0034(10)
O6 0.0218(13) 0.0428(13) 0.0350(12) -0.0111(11) -0.0034(10) -0.0141(10)
O7 0.0280(14) 0.0446(14) 0.0262(12) -0.0020(11) -0.0055(10) -0.0117(10)
O8 0.0486(18) 0.0282(12) 0.0440(14) -0.0193(12) 0.0108(13) -0.0008(10)
O9 0.0346(15) 0.0286(11) 0.0248(11) 0.0020(10) -0.0102(10) -0.0004(9)
C1 0.0194(16) 0.0156(13) 0.0292(15) -0.0046(12) -0.0030(12) -0.0010(11)
C2 0.034(2) 0.046(2) 0.0302(17) -0.0238(17) -0.0013(15) -0.0046(15)
C3 0.047(3) 0.059(2) 0.0349(19) -0.026(2) -0.0120(18) -0.0083(17)
C4 0.0232(19) 0.0317(17) 0.053(2) -0.0069(15) -0.0106(16) -0.0100(15)
C5 0.0218(19) 0.0364(19) 0.058(2) -0.0152(15) 0.0048(17) -0.0136(17)
C6 0.027(2) 0.0382(18) 0.0358(18) -0.0144(15) 0.0078(15) -0.0107(14)
C7 0.0156(16) 0.0218(14) 0.0248(14) -0.0038(12) 0.0014(12) 0.0026(11)
C8 0.0291(19) 0.0225(15) 0.0275(16) -0.0002(13) 0.0019(14) -0.0015(12)
C9 0.043(2) 0.0271(17) 0.0387(19) 0.0015(16) 0.0015(17) 0.0010(14)
C10 0.040(2) 0.0328(18) 0.0362(19) 0.0029(16) -0.0016(17) 0.0102(15)
C11 0.032(2) 0.0418(19) 0.0245(16) -0.0019(16) -0.0019(14) 0.0080(14)
C12 0.0215(17) 0.0275(15) 0.0261(15) -0.0032(13) 0.0018(13) 0.0002(12)
C13 0.0179(16) 0.0193(13) 0.0200(13) -0.0034(12) 0.0015(11) -0.0053(11)
C14 0.0195(16) 0.0205(13) 0.0208(13) -0.0077(12) 0.0029(12) -0.0032(11)
C15 0.0205(17) 0.0269(15) 0.0257(15) -0.0090(13) 0.0022(12) -0.0074(12)
C16 0.035(2) 0.0340(17) 0.0186(14) -0.0147(15) 0.0006(13) -0.0056(12)
C17 0.034(2) 0.0262(15) 0.0253(15) -0.0123(14) 0.0090(14) -0.0093(12)
C18 0.0216(18) 0.0298(16) 0.0351(17) -0.0044(14) 0.0098(14) -0.0077(13)
C19 0.0241(18) 0.0241(15) 0.0241(15) -0.0042(13) 0.0046(13) -0.0019(12)
C20 0.0133(15) 0.0260(14) 0.0206(14) -0.0006(12) -0.0002(11) -0.0047(11)
C21 0.0176(16) 0.0293(16) 0.0278(15) -0.0048(13) -0.0004(13) -0.0041(12)
C22 0.0228(18) 0.0362(18) 0.0294(16) 0.0014(14) -0.0025(14) 0.0041(14)
C23 0.0199(18) 0.052(2) 0.0256(16) 0.0000(16) -0.0037(13) -0.0055(15)
C24 0.0190(18) 0.0442(19) 0.0297(16) -0.0073(15) 0.0018(13) -0.0137(14)
C25 0.0192(17) 0.0348(17) 0.0272(15) -0.0067(14) 0.0010(13) -0.0060(13)
C26 0.0227(17) 0.0219(14) 0.0195(13) -0.0066(12) 0.0025(12) -0.0026(11)
C27 0.0219(17) 0.0239(14) 0.0254(15) -0.0041(13) -0.0028(13) -0.0007(12)
C28 0.0177(17) 0.0309(16) 0.0281(15) -0.0075(13) -0.0003(13) -0.0038(13)
C29 0.0270(18) 0.0278(15) 0.0238(15) -0.0113(14) 0.0040(13) -0.0029(12)
C30 0.0278(19) 0.0318(17) 0.0285(16) -0.0064(15) -0.0037(14) 0.0066(13)
C31 0.0167(17) 0.0321(16) 0.0310(16) -0.0017(13) -0.0007(13) 0.0013(13)
C32 0.0276(19) 0.0350(17) 0.0219(15) -0.0112(15) -0.0025(13) 0.0015(13)
C33 0.037(2) 0.039(2) 0.052(2) -0.0109(18) 0.0119(19) -0.0010(17)
C34 0.033(2) 0.058(3) 0.052(2) -0.013(2) 0.0123(19) 0.005(2)
C35 0.042(2) 0.048(2) 0.039(2) -0.0259(19) -0.0019(18) 0.0117(17)
C36 0.062(3) 0.043(2) 0.049(2) -0.022(2) 0.008(2) 0.0050(18)
C37 0.047(3) 0.0365(19) 0.0382(19) -0.0132(18) 0.0086(18) 0.0015(15)
C38 0.0135(15) 0.0200(13) 0.0221(14) -0.0033(11) -0.0006(11) 0.0001(11)
C39 0.0277(18) 0.0208(14) 0.0304(16) -0.0078(13) -0.0071(14) -0.0044(12)
C40 0.0280(19) 0.0185(14) 0.0305(16) -0.0030(13) -0.0086(14) -0.0012(12)
C41 0.0152(15) 0.0216(14) 0.0217(14) -0.0018(12) 0.0017(11) -0.0021(11)
C42 0.0252(18) 0.0201(14) 0.0282(15) -0.0050(13) -0.0053(13) -0.0050(12)
C43 0.0266(18) 0.0139(13) 0.0301(16) -0.0012(12) -0.0037(13) -0.0024(11)
C44 0.0233(17) 0.0208(14) 0.0240(14) -0.0021(12) -0.0015(12) -0.0041(11)
C45 0.031(2) 0.0273(16) 0.0302(16) -0.0067(14) -0.0062(14) -0.0001(13)
C46 0.047(3) 0.0303(17) 0.0357(19) -0.0045(17) -0.0087(17) 0.0049(14)
C47 0.050(3) 0.039(2) 0.039(2) -0.0014(18) -0.0252(19) 0.0024(16)
C48 0.033(2) 0.045(2) 0.055(2) -0.0071(18) -0.0221(19) -0.0046(18)
C49 0.0277(19) 0.0277(16) 0.0384(18) -0.0057(14) -0.0072(15) -0.0021(14)
C50 0.0185(16) 0.0218(14) 0.0205(13) -0.0026(12) -0.0019(12) -0.0011(11)
C51 0.0190(17) 0.0313(16) 0.0311(16) -0.0063(13) 0.0048(13) -0.0090(13)
C52 0.0239(18) 0.0298(16) 0.0333(17) -0.0120(14) 0.0016(14) -0.0055(13)
C53 0.0293(19) 0.0239(14) 0.0199(14) -0.0069(13) -0.0014(13) -0.0008(11)
C54 0.0250(19) 0.0377(18) 0.0259(15) -0.0096(15) 0.0064(13) -0.0089(13)
C55 0.0208(18) 0.0334(17) 0.0293(16) -0.0099(14) 0.0028(13) -0.0050(13)
C56 0.036(2) 0.0253(15) 0.0207(14) -0.0082(14) 0.0017(13) -0.0024(12)
C57 0.042(2) 0.0356(18) 0.0314(17) -0.0098(17) -0.0068(16) -0.0040(14)
C58 0.058(3) 0.039(2) 0.0324(18) -0.0136(19) -0.0132(18) -0.0045(15)
C59 0.081(3) 0.0333(19) 0.0253(17) -0.022(2) -0.0015(19) -0.0067(14)
C60 0.058(3) 0.0360(19) 0.0258(17) -0.0155(19) 0.0133(17) -0.0085(14)
C61 0.040(2) 0.0327(17) 0.0325(17) -0.0123(16) 0.0098(16) -0.0065(14)
C62 0.0246(18) 0.0205(14) 0.0233(14) -0.0050(13) 0.0027(13) -0.0017(11)
C63 0.0204(17) 0.0232(14) 0.0258(15) -0.0040(13) -0.0025(13) -0.0007(12)
C64 0.0205(17) 0.0211(14) 0.0224(14) -0.0076(12) 0.0029(12) 0.0034(11)
C65 0.0173(16) 0.0223(14) 0.0214(14) -0.0031(12) 0.0046(12) 0.0004(11)
C66 0.0183(16) 0.0256(15) 0.0266(15) -0.0067(13) 0.0043(12) -0.0058(12)
C67 0.0162(16) 0.0255(15) 0.0262(15) -0.0022(12) 0.0049(12) -0.0032(12)
C68 0.0181(17) 0.0275(15) 0.0271(16) -0.0030(13) 0.0030(13) -0.0034(12)
C69 0.0234(18) 0.0246(15) 0.0302(16) -0.0040(13) 0.0029(13) -0.0049(12)
C70 0.0225(17) 0.0181(13) 0.0270(15) -0.0023(12) 0.0012(13) -0.0011(11)

loop_
_atom_type_symbol
_atom_type_description
_atom_type_scat_dispersion_real
_atom_type_scat_dispersion_imag
_atom_type_scat_source
C C 0.0033 0.0016 'International Tables Vol C Tables 4.2.6.8 and 6.1.1.4'
H H 0.0000 0.0000 'International Tables Vol C Tables 4.2.6.8 and 6.1.1.4'
As As 0.0499 2.0058 'International Tables Vol C Tables 4.2.6.8 and 6.1.1.4'
O O 0.0106 0.0060 'International Tables Vol C Tables 4.2.6.8 and 6.1.1.4'
P P 0.1023 0.0942 'International Tables Vol C Tables 4.2.6.8 and 6.1.1.4'
Ru Ru -1.2594 0.8363 'International Tables Vol C Tables 4.2.6.8 and 6.1.1.4'

loop_
_geom_angle_atom_site_label_1
_geom_angle_atom_site_label_2
_geom_angle_atom_site_label_3
_geom_angle_site_symmetry_1
_geom_angle_site_symmetry_3
_geom_angle
_geom_angle_publ_flag
C63 Ru1 C64 . . 91.69(13) ?
C63 Ru1 C62 . . 91.95(13) ?
C64 Ru1 C62 . . 169.84(12) ?
C63 Ru1 P1 . . 98.00(9) ?
C64 Ru1 P1 . . 91.94(9) ?
C62 Ru1 P1 . . 96.94(9) ?
C63 Ru1 Ru2 . . 168.92(9) ?
C64 Ru1 Ru2 . . 93.18(8) ?
C62 Ru1 Ru2 . . 81.66(8) ?
P1 Ru1 Ru2 . . 91.782(19) ?
C63 Ru1 Ru3 . . 112.71(9) ?
C64 Ru1 Ru3 . . 76.03(8) ?
C62 Ru1 Ru3 . . 93.82(9) ?
P1 Ru1 Ru3 . . 147.04(2) ?
Ru2 Ru1 Ru3 . . 59.098(8) ?
C66 Ru2 C67 . . 89.89(13) ?
C66 Ru2 C65 . . 90.22(12) ?
C67 Ru2 C65 . . 173.34(13) ?
C66 Ru2 P2 . . 105.29(10) ?
C67 Ru2 P2 . . 96.30(10) ?
C65 Ru2 P2 . . 90.10(9) ?
C66 Ru2 Ru3 . . 104.86(10) ?
C67 Ru2 Ru3 . . 78.76(9) ?
C65 Ru2 Ru3 . . 94.77(9) ?
P2 Ru2 Ru3 . . 149.428(19) ?
C66 Ru2 Ru1 . . 163.01(10) ?
C67 Ru2 Ru1 . . 96.62(8) ?
C65 Ru2 Ru1 . . 81.51(8) ?
P2 Ru2 Ru1 . . 89.629(19) ?
Ru3 Ru2 Ru1 . . 61.450(9) ?
C69 Ru3 C68 . . 95.45(13) ?
C69 Ru3 C70 . . 88.24(13) ?
C68 Ru3 C70 . . 175.47(12) ?
C69 Ru3 As1 . . 98.37(10) ?
C68 Ru3 As1 . . 90.29(9) ?
C70 Ru3 As1 . . 91.77(10) ?
C69 Ru3 Ru2 . . 89.80(10) ?
C68 Ru3 Ru2 . . 96.06(9) ?
C70 Ru3 Ru2 . . 81.31(9) ?
As1 Ru3 Ru2 . . 169.149(12) ?
C69 Ru3 Ru1 . . 147.65(10) ?
C68 Ru3 Ru1 . . 79.45(9) ?
C70 Ru3 Ru1 . . 96.03(8) ?
As1 Ru3 Ru1 . . 113.473(11) ?
Ru2 Ru3 Ru1 . . 59.452(8) ?
C38 As1 C50 . . 101.53(12) ?
C38 As1 C26 . . 100.80(13) ?
C50 As1 C26 . . 101.54(12) ?
C38 As1 Ru3 . . 111.63(9) ?
C50 As1 Ru3 . . 113.18(9) ?
C26 As1 Ru3 . . 125.09(9) ?
C1 P1 C7 . . 99.95(13) ?
C1 P1 C13 . . 102.47(13) ?
C7 P1 C13 . . 102.02(14) ?
C1 P1 Ru1 . . 114.45(10) ?
C7 P1 Ru1 . . 120.11(10) ?
C13 P1 Ru1 . . 115.25(9) ?
C20 P2 C14 . . 103.80(14) ?
C20 P2 C13 . . 105.34(13) ?
C14 P2 C13 . . 100.07(12) ?
C20 P2 Ru2 . . 118.69(10) ?
C14 P2 Ru2 . . 117.18(10) ?
C13 P2 Ru2 . . 109.61(10) ?
C2 C1 C6 . . 117.8(3) ?
C2 C1 P1 . . 125.0(2) ?
C6 C1 P1 . . 117.2(2) ?
C1 C2 C3 . . 120.9(3) ?
C1 C2 H2A . . 119.5 ?
C3 C2 H2A . . 119.5 ?
C4 C3 C2 . . 120.1(3) ?
C4 C3 H3A . . 119.9 ?
C2 C3 H3A . . 119.9 ?
C3 C4 C5 . . 119.6(3) ?
C3 C4 H4A . . 120.2 ?
C5 C4 H4A . . 120.2 ?
C4 C5 C6 . . 120.8(3) ?
C4 C5 H5A . . 119.6 ?
C6 C5 H5A . . 119.6 ?
C5 C6 C1 . . 120.7(3) ?
C5 C6 H6A . . 119.7 ?
C1 C6 H6A . . 119.7 ?
C8 C7 C12 . . 119.1(3) ?
C8 C7 P1 . . 119.1(2) ?
C12 C7 P1 . . 121.8(2) ?
C9 C8 C7 . . 120.5(3) ?
C9 C8 H8A . . 119.8 ?
C7 C8 H8A . . 119.8 ?
C10 C9 C8 . . 120.0(3) ?
C10 C9 H9A . . 120.0 ?
C8 C9 H9A . . 120.0 ?
C9 C10 C11 . . 120.1(3) ?
C9 C10 H10A . . 119.9 ?
C11 C10 H10A . . 119.9 ?
C12 C11 C10 . . 120.5(3) ?
C12 C11 H11A . . 119.7 ?
C10 C11 H11A . . 119.7 ?
C11 C12 C7 . . 119.8(3) ?
C11 C12 H12A . . 120.1 ?
C7 C12 H12A . . 120.1 ?
P2 C13 P1 . . 113.20(14) ?
P2 C13 H13A . . 108.9 ?
P1 C13 H13A . . 108.9 ?
P2 C13 H13B . . 108.9 ?
P1 C13 H13B . . 108.9 ?
H13A C13 H13B . . 107.8 ?
C19 C14 C15 . . 119.7(3) ?
C19 C14 P2 . . 122.4(2) ?
C15 C14 P2 . . 117.9(2) ?
C16 C15 C14 . . 119.8(3) ?
C16 C15 H15A . . 120.1 ?
C14 C15 H15A . . 120.1 ?
C17 C16 C15 . . 120.2(3) ?
C17 C16 H16A . . 119.9 ?
C15 C16 H16A . . 119.9 ?
C16 C17 C18 . . 120.4(3) ?
C16 C17 H17A . . 119.8 ?
C18 C17 H17A . . 119.8 ?
C17 C18 C19 . . 119.7(3) ?
C17 C18 H18A . . 120.2 ?
C19 C18 H18A . . 120.2 ?
C14 C19 C18 . . 120.3(3) ?
C14 C19 H19A . . 119.8 ?
C18 C19 H19A . . 119.8 ?
C21 C20 C25 . . 118.1(3) ?
C21 C20 P2 . . 123.0(2) ?
C25 C20 P2 . . 118.8(2) ?
C22 C21 C20 . . 121.3(3) ?
C22 C21 H21A . . 119.4 ?
C20 C21 H21A . . 119.4 ?
C23 C22 C21 . . 119.6(3) ?
C23 C22 H22A . . 120.2 ?
C21 C22 H22A . . 120.2 ?
C22 C23 C24 . . 120.6(3) ?
C22 C23 H23A . . 119.7 ?
C24 C23 H23A . . 119.7 ?
C23 C24 C25 . . 119.5(3) ?
C23 C24 H24A . . 120.3 ?
C25 C24 H24A . . 120.3 ?
C24 C25 C20 . . 120.9(3) ?
C24 C25 H25A . . 119.5 ?
C20 C25 H25A . . 119.5 ?
C31 C26 C27 . . 118.9(3) ?
C31 C26 As1 . . 119.3(2) ?
C27 C26 As1 . . 121.9(2) ?
C26 C27 C28 . . 120.7(3) ?
C26 C27 H27A . . 119.7 ?
C28 C27 H27A . . 119.7 ?
C29 C28 C27 . . 120.5(3) ?
C29 C28 H28A . . 119.8 ?
C27 C28 H28A . . 119.8 ?
C30 C29 C28 . . 118.5(3) ?
C30 C29 C32 . . 122.0(3) ?
C28 C29 C32 . . 119.5(3) ?
C29 C30 C31 . . 121.4(3) ?
C29 C30 H30A . . 119.3 ?
C31 C30 H30A . . 119.3 ?
C26 C31 C30 . . 120.1(3) ?
C26 C31 H31A . . 119.9 ?
C30 C31 H31A . . 119.9 ?
C33 C32 C37 . . 117.5(3) ?
C33 C32 C29 . . 122.5(3) ?
C37 C32 C29 . . 120.0(3) ?
C32 C33 C34 . . 121.4(4) ?
C32 C33 H33A . . 119.3 ?
C34 C33 H33A . . 119.3 ?
C35 C34 C33 . . 120.6(4) ?
C35 C34 H34A . . 119.7 ?
C33 C34 H34A . . 119.7 ?
C34 C35 C36 . . 118.8(3) ?
C34 C35 H35A . . 120.6 ?
C36 C35 H35A . . 120.6 ?
C35 C36 C37 . . 120.7(4) ?
C35 C36 H36A . . 119.6 ?
C37 C36 H36A . . 119.6 ?
C32 C37 C36 . . 120.9(4) ?
C32 C37 H37A . . 119.5 ?
C36 C37 H37A . . 119.5 ?
C43 C38 C39 . . 118.8(3) ?
C43 C38 As1 . . 120.2(2) ?
C39 C38 As1 . . 120.9(2) ?
C40 C39 C38 . . 120.4(3) ?
C40 C39 H39A . . 119.8 ?
C38 C39 H39A . . 119.8 ?
C39 C40 C41 . . 121.3(3) ?
C39 C40 H40A . . 119.3 ?
C41 C40 H40A . . 119.3 ?
C40 C41 C42 . . 118.0(3) ?
C40 C41 C44 . . 121.5(3) ?
C42 C41 C44 . . 120.5(3) ?
C43 C42 C41 . . 120.8(3) ?
C43 C42 H42A . . 119.6 ?
C41 C42 H42A . . 119.6 ?
C42 C43 C38 . . 120.6(3) ?
C42 C43 H43A . . 119.7 ?
C38 C43 H43A . . 119.7 ?
C49 C44 C45 . . 118.5(3) ?
C49 C44 C41 . . 120.6(3) ?
C45 C44 C41 . . 121.0(3) ?
C46 C45 C44 . . 120.7(3) ?
C46 C45 H45A . . 119.6 ?
C44 C45 H45A . . 119.6 ?
C47 C46 C45 . . 119.7(3) ?
C47 C46 H46A . . 120.2 ?
C45 C46 H46A . . 120.2 ?
C48 C47 C46 . . 120.1(3) ?
C48 C47 H47A . . 119.9 ?
C46 C47 H47A . . 119.9 ?
C47 C48 C49 . . 120.5(4) ?
C47 C48 H48A . . 119.7 ?
C49 C48 H48A . . 119.7 ?
C48 C49 C44 . . 120.4(3) ?
C48 C49 H49A . . 119.8 ?
C44 C49 H49A . . 119.8 ?
C51 C50 C55 . . 118.2(3) ?
C51 C50 As1 . . 120.2(2) ?
C55 C50 As1 . . 121.7(2) ?
C52 C51 C50 . . 120.9(3) ?
C52 C51 H51A . . 119.5 ?
C50 C51 H51A . . 119.5 ?
C51 C52 C53 . . 121.7(3) ?
C51 C52 H52A . . 119.2 ?
C53 C52 H52A . . 119.2 ?
C52 C53 C54 . . 117.4(3) ?
C52 C53 C56 . . 120.9(3) ?
C54 C53 C56 . . 121.7(3) ?
C55 C54 C53 . . 121.0(3) ?
C55 C54 H54A . . 119.5 ?
C53 C54 H54A . . 119.5 ?
C54 C55 C50 . . 120.7(3) ?
C54 C55 H55A . . 119.6 ?
C50 C55 H55A . . 119.6 ?
C57 C56 C61 . . 117.6(3) ?
C57 C56 C53 . . 120.8(3) ?
C61 C56 C53 . . 121.6(3) ?
C56 C57 C58 . . 122.1(4) ?
C56 C57 H57A . . 118.9 ?
C58 C57 H57A . . 118.9 ?
C59 C58 C57 . . 119.3(4) ?
C59 C58 H58A . . 120.4 ?
C57 C58 H58A . . 120.4 ?
C58 C59 C60 . . 120.2(3) ?
C58 C59 H59A . . 119.9 ?
C60 C59 H59A . . 119.9 ?
C59 C60 C61 . . 120.9(4) ?
C59 C60 H60A . . 119.5 ?
C61 C60 H60A . . 119.5 ?
C60 C61 C56 . . 119.9(4) ?
C60 C61 H61A . . 120.1 ?
C56 C61 H61A . . 120.1 ?
O1 C62 Ru1 . . 175.3(3) ?
O2 C63 Ru1 . . 177.1(3) ?
O3 C64 Ru1 . . 173.2(2) ?
O4 C65 Ru2 . . 174.2(2) ?
O5 C66 Ru2 . . 177.4(3) ?
O6 C67 Ru2 . . 173.4(3) ?
O7 C68 Ru3 . . 172.4(3) ?
O8 C69 Ru3 . . 175.8(3) ?
O9 C70 Ru3 . . 173.6(3) ?

loop_
_geom_bond_atom_site_label_1
_geom_bond_atom_site_label_2
_geom_bond_site_symmetry_2
_geom_bond_distance
_geom_bond_publ_flag
Ru1 C63 . 1.892(3) ?
Ru1 C64 . 1.930(3) ?
Ru1 C62 . 1.944(3) ?
Ru1 P1 . 2.3265(8) ?
Ru1 Ru2 . 2.8389(3) ?
Ru1 Ru3 . 2.8956(4) ?
Ru2 C66 . 1.891(3) ?
Ru2 C67 . 1.933(3) ?
Ru2 C65 . 1.935(3) ?
Ru2 P2 . 2.3345(8) ?
Ru2 Ru3 . 2.8285(3) ?
Ru3 C69 . 1.878(3) ?
Ru3 C68 . 1.931(3) ?
Ru3 C70 . 1.932(3) ?
Ru3 As1 . 2.4612(4) ?
As1 C38 . 1.940(3) ?
As1 C50 . 1.952(3) ?
As1 C26 . 1.959(3) ?
P1 C1 . 1.826(3) ?
P1 C7 . 1.843(3) ?
P1 C13 . 1.858(3) ?
P2 C20 . 1.823(3) ?
P2 C14 . 1.835(3) ?
P2 C13 . 1.843(3) ?
O1 C62 . 1.139(4) ?
O2 C63 . 1.150(4) ?
O3 C64 . 1.149(4) ?
O4 C65 . 1.142(4) ?
O5 C66 . 1.146(4) ?
O6 C67 . 1.138(4) ?
O7 C68 . 1.149(4) ?
O8 C69 . 1.145(4) ?
O9 C70 . 1.136(4) ?
C1 C2 . 1.377(4) ?
C1 C6 . 1.401(4) ?
C2 C3 . 1.400(5) ?
C2 H2A . 0.9300 ?
C3 C4 . 1.364(5) ?
C3 H3A . 0.9300 ?
C4 C5 . 1.371(5) ?
C4 H4A . 0.9300 ?
C5 C6 . 1.375(5) ?
C5 H5A . 0.9300 ?
C6 H6A . 0.9300 ?
C7 C8 . 1.395(4) ?
C7 C12 . 1.397(4) ?
C8 C9 . 1.385(5) ?
C8 H8A . 0.9300 ?
C9 C10 . 1.374(5) ?
C9 H9A . 0.9300 ?
C10 C11 . 1.385(5) ?
C10 H10A . 0.9300 ?
C11 C12 . 1.381(4) ?
C11 H11A . 0.9300 ?
C12 H12A . 0.9300 ?
C13 H13A . 0.9700 ?
C13 H13B . 0.9700 ?
C14 C19 . 1.380(4) ?
C14 C15 . 1.401(4) ?
C15 C16 . 1.394(4) ?
C15 H15A . 0.9300 ?
C16 C17 . 1.373(5) ?
C16 H16A . 0.9300 ?
C17 C18 . 1.391(5) ?
C17 H17A . 0.9300 ?
C18 C19 . 1.394(4) ?
C18 H18A . 0.9300 ?
C19 H19A . 0.9300 ?
C20 C21 . 1.389(4) ?
C20 C25 . 1.400(4) ?
C21 C22 . 1.389(5) ?
C21 H21A . 0.9300 ?
C22 C23 . 1.380(5) ?
C22 H22A . 0.9300 ?
C23 C24 . 1.385(5) ?
C23 H23A . 0.9300 ?
C24 C25 . 1.390(5) ?
C24 H24A . 0.9300 ?
C25 H25A . 0.9300 ?
C26 C31 . 1.384(4) ?
C26 C27 . 1.388(5) ?
C27 C28 . 1.395(4) ?
C27 H27A . 0.9300 ?
C28 C29 . 1.390(4) ?
C28 H28A . 0.9300 ?
C29 C30 . 1.379(5) ?
C29 C32 . 1.499(4) ?
C30 C31 . 1.397(4) ?
C30 H30A . 0.9300 ?
C31 H31A . 0.9300 ?
C32 C33 . 1.365(5) ?
C32 C37 . 1.378(5) ?
C33 C34 . 1.402(5) ?
C33 H33A . 0.9300 ?
C34 C35 . 1.348(6) ?
C34 H34A . 0.9300 ?
C35 C36 . 1.370(6) ?
C35 H35A . 0.9300 ?
C36 C37 . 1.391(5) ?
C36 H36A . 0.9300 ?
C37 H37A . 0.9300 ?
C38 C43 . 1.393(4) ?
C38 C39 . 1.393(4) ?
C39 C40 . 1.378(4) ?
C39 H39A . 0.9300 ?
C40 C41 . 1.391(4) ?
C40 H40A . 0.9300 ?
C41 C42 . 1.403(4) ?
C41 C44 . 1.479(4) ?
C42 C43 . 1.380(4) ?
C42 H42A . 0.9300 ?
C43 H43A . 0.9300 ?
C44 C49 . 1.390(5) ?
C44 C45 . 1.394(4) ?
C45 C46 . 1.385(5) ?
C45 H45A . 0.9300 ?
C46 C47 . 1.381(6) ?
C46 H46A . 0.9300 ?
C47 C48 . 1.370(5) ?
C47 H47A . 0.9300 ?
C48 C49 . 1.382(5) ?
C48 H48A . 0.9300 ?
C49 H49A . 0.9300 ?
C50 C51 . 1.389(4) ?
C50 C55 . 1.394(4) ?
C51 C52 . 1.374(4) ?
C51 H51A . 0.9300 ?
C52 C53 . 1.384(4) ?
C52 H52A . 0.9300 ?
C53 C54 . 1.408(4) ?
C53 C56 . 1.485(4) ?
C54 C55 . 1.377(4) ?
C54 H54A . 0.9300 ?
C55 H55A . 0.9300 ?
C56 C57 . 1.381(5) ?
C56 C61 . 1.399(5) ?
C57 C58 . 1.386(5) ?
C57 H57A . 0.9300 ?
C58 C59 . 1.365(6) ?
C58 H58A . 0.9300 ?
C59 C60 . 1.365(6) ?
C59 H59A . 0.9300 ?
C60 C61 . 1.390(5) ?
C60 H60A . 0.9300 ?
C61 H61A . 0.9300 ?

loop_
_geom_hbond_atom_site_label_D
_geom_hbond_atom_site_label_H
_geom_hbond_atom_site_label_A
_geom_hbond_site_symmetry_A
_geom_hbond_distance_DH
_geom_hbond_distance_HA
_geom_hbond_distance_DA
_geom_hbond_angle_DHA
_geom_hbond_publ_flag
C46 H46A O9 2_565 0.93 2.56 3.249(4) 131 yes
C21 H21A Cg1 1_555 0.93 2.95 3.707(4) 139 yes
C24 H24A Cg2 1_655 0.93 2.92 3.582(4) 129 yes

loop_
_geom_torsion_atom_site_label_1
_geom_torsion_atom_site_label_2
_geom_torsion_atom_site_label_3
_geom_torsion_atom_site_label_4
_geom_torsion_site_symmetry_1
_geom_torsion_site_symmetry_2
_geom_torsion_site_symmetry_3
_geom_torsion_site_symmetry_4
_geom_torsion
_geom_torsion_publ_flag
C63 Ru1 Ru2 C66 . . . . -82.9(6) ?
C64 Ru1 Ru2 C66 . . . . 33.1(3) ?
C62 Ru1 Ru2 C66 . . . . -138.1(3) ?
P1 Ru1 Ru2 C66 . . . . 125.1(3) ?
Ru3 Ru1 Ru2 C66 . . . . -38.6(3) ?
C63 Ru1 Ru2 C67 . . . . 29.0(5) ?
C64 Ru1 Ru2 C67 . . . . 144.98(13) ?
C62 Ru1 Ru2 C67 . . . . -26.22(13) ?
P1 Ru1 Ru2 C67 . . . . -122.98(10) ?
Ru3 Ru1 Ru2 C67 . . . . 73.35(9) ?
C63 Ru1 Ru2 C65 . . . . -144.5(5) ?
C64 Ru1 Ru2 C65 . . . . -28.56(13) ?
C62 Ru1 Ru2 C65 . . . . 160.23(13) ?
P1 Ru1 Ru2 C65 . . . . 63.47(9) ?
Ru3 Ru1 Ru2 C65 . . . . -100.20(9) ?
C63 Ru1 Ru2 P2 . . . . 125.3(5) ?
C64 Ru1 Ru2 P2 . . . . -118.72(9) ?
C62 Ru1 Ru2 P2 . . . . 70.08(9) ?
P1 Ru1 Ru2 P2 . . . . -26.68(3) ?
Ru3 Ru1 Ru2 P2 . . . . 169.65(2) ?
C63 Ru1 Ru2 Ru3 . . . . -44.3(5) ?
C64 Ru1 Ru2 Ru3 . . . . 71.63(9) ?
C62 Ru1 Ru2 Ru3 . . . . -99.57(9) ?
P1 Ru1 Ru2 Ru3 . . . . 163.67(2) ?
C66 Ru2 Ru3 C69 . . . . -21.45(14) ?
C67 Ru2 Ru3 C69 . . . . 65.41(14) ?
C65 Ru2 Ru3 C69 . . . . -112.95(13) ?
P2 Ru2 Ru3 C69 . . . . 148.73(11) ?
Ru1 Ru2 Ru3 C69 . . . . 169.41(10) ?
C66 Ru2 Ru3 C68 . . . . -116.92(13) ?
C67 Ru2 Ru3 C68 . . . . -30.05(13) ?
C65 Ru2 Ru3 C68 . . . . 151.58(12) ?
P2 Ru2 Ru3 C68 . . . . 53.27(10) ?
Ru1 Ru2 Ru3 C68 . . . . 73.95(9) ?
C66 Ru2 Ru3 C70 . . . . 66.79(13) ?
C67 Ru2 Ru3 C70 . . . . 153.66(12) ?
C65 Ru2 Ru3 C70 . . . . -24.71(12) ?
P2 Ru2 Ru3 C70 . . . . -123.02(9) ?
Ru1 Ru2 Ru3 C70 . . . . -102.34(8) ?
C66 Ru2 Ru3 As1 . . . . 117.60(12) ?
C67 Ru2 Ru3 As1 . . . . -155.54(11) ?
C65 Ru2 Ru3 As1 . . . . 26.10(10) ?
P2 Ru2 Ru3 As1 . . . . -72.22(8) ?
Ru1 Ru2 Ru3 As1 . . . . -51.54(6) ?
C66 Ru2 Ru3 Ru1 . . . . 169.13(10) ?
C67 Ru2 Ru3 Ru1 . . . . -104.00(9) ?
C65 Ru2 Ru3 Ru1 . . . . 77.63(8) ?
P2 Ru2 Ru3 Ru1 . . . . -20.68(4) ?
C63 Ru1 Ru3 C69 . . . . 151.5(2) ?
C64 Ru1 Ru3 C69 . . . . -122.5(2) ?
C62 Ru1 Ru3 C69 . . . . 57.8(2) ?
P1 Ru1 Ru3 C69 . . . . -51.18(19) ?
Ru2 Ru1 Ru3 C69 . . . . -20.08(19) ?
C63 Ru1 Ru3 C68 . . . . 68.06(14) ?
C64 Ru1 Ru3 C68 . . . . 153.99(13) ?
C62 Ru1 Ru3 C68 . . . . -25.66(13) ?
P1 Ru1 Ru3 C68 . . . . -134.66(10) ?
Ru2 Ru1 Ru3 C68 . . . . -103.57(9) ?
C63 Ru1 Ru3 C70 . . . . -112.19(14) ?
C64 Ru1 Ru3 C70 . . . . -26.27(13) ?
C62 Ru1 Ru3 C70 . . . . 154.09(13) ?
P1 Ru1 Ru3 C70 . . . . 45.08(10) ?
Ru2 Ru1 Ru3 C70 . . . . 76.18(9) ?
C63 Ru1 Ru3 As1 . . . . -17.62(10) ?
C64 Ru1 Ru3 As1 . . . . 68.30(9) ?
C62 Ru1 Ru3 As1 . . . . -111.34(9) ?
P1 Ru1 Ru3 As1 . . . . 139.66(4) ?
Ru2 Ru1 Ru3 As1 . . . . 170.752(14) ?
C63 Ru1 Ru3 Ru2 . . . . 171.63(10) ?
C64 Ru1 Ru3 Ru2 . . . . -102.45(9) ?
C62 Ru1 Ru3 Ru2 . . . . 77.91(9) ?
P1 Ru1 Ru3 Ru2 . . . . -31.10(4) ?
C69 Ru3 As1 C38 . . . . 65.82(13) ?
C68 Ru3 As1 C38 . . . . 161.38(12) ?
C70 Ru3 As1 C38 . . . . -22.65(12) ?
Ru2 Ru3 As1 C38 . . . . -72.69(11) ?
Ru1 Ru3 As1 C38 . . . . -120.01(9) ?
C69 Ru3 As1 C50 . . . . -47.98(14) ?
C68 Ru3 As1 C50 . . . . 47.57(13) ?
C70 Ru3 As1 C50 . . . . -136.46(12) ?
Ru2 Ru3 As1 C50 . . . . 173.50(11) ?
Ru1 Ru3 As1 C50 . . . . 126.18(9) ?
C69 Ru3 As1 C26 . . . . -172.52(15) ?
C68 Ru3 As1 C26 . . . . -76.96(14) ?
C70 Ru3 As1 C26 . . . . 99.00(14) ?
Ru2 Ru3 As1 C26 . . . . 48.97(13) ?
Ru1 Ru3 As1 C26 . . . . 1.65(11) ?
C63 Ru1 P1 C1 . . . . 75.39(14) ?
C64 Ru1 P1 C1 . . . . -16.59(13) ?
C62 Ru1 P1 C1 . . . . 168.35(13) ?
Ru2 Ru1 P1 C1 . . . . -109.84(10) ?
Ru3 Ru1 P1 C1 . . . . -83.52(11) ?
C63 Ru1 P1 C7 . . . . -43.49(15) ?
C64 Ru1 P1 C7 . . . . -135.47(14) ?
C62 Ru1 P1 C7 . . . . 49.47(14) ?
Ru2 Ru1 P1 C7 . . . . 131.28(11) ?
Ru3 Ru1 P1 C7 . . . . 157.60(11) ?
C63 Ru1 P1 C13 . . . . -166.15(15) ?
C64 Ru1 P1 C13 . . . . 101.87(13) ?
C62 Ru1 P1 C13 . . . . -73.19(14) ?
Ru2 Ru1 P1 C13 . . . . 8.63(11) ?
Ru3 Ru1 P1 C13 . . . . 34.95(12) ?
C66 Ru2 P2 C20 . . . . 110.86(14) ?
C67 Ru2 P2 C20 . . . . 19.24(14) ?
C65 Ru2 P2 C20 . . . . -158.89(13) ?
Ru3 Ru2 P2 C20 . . . . -59.31(12) ?
Ru1 Ru2 P2 C20 . . . . -77.38(11) ?
C66 Ru2 P2 C14 . . . . -15.08(15) ?
C67 Ru2 P2 C14 . . . . -106.69(14) ?
C65 Ru2 P2 C14 . . . . 75.18(13) ?
Ru3 Ru2 P2 C14 . . . . 174.76(10) ?
Ru1 Ru2 P2 C14 . . . . 156.68(11) ?
C66 Ru2 P2 C13 . . . . -128.13(14) ?
C67 Ru2 P2 C13 . . . . 140.25(13) ?
C65 Ru2 P2 C13 . . . . -37.88(12) ?
Ru3 Ru2 P2 C13 . . . . 61.70(11) ?
Ru1 Ru2 P2 C13 . . . . 43.63(10) ?
C7 P1 C1 C2 . . . . -110.8(3) ?
C13 P1 C1 C2 . . . . -6.0(3) ?
Ru1 P1 C1 C2 . . . . 119.5(3) ?
C7 P1 C1 C6 . . . . 70.9(3) ?
C13 P1 C1 C6 . . . . 175.7(3) ?
Ru1 P1 C1 C6 . . . . -58.8(3) ?
C6 C1 C2 C3 . . . . -1.8(5) ?
P1 C1 C2 C3 . . . . 179.9(3) ?
C1 C2 C3 C4 . . . . -0.7(6) ?
C2 C3 C4 C5 . . . . 2.7(6) ?
C3 C4 C5 C6 . . . . -2.1(6) ?
C4 C5 C6 C1 . . . . -0.4(6) ?
C2 C1 C6 C5 . . . . 2.4(5) ?
P1 C1 C6 C5 . . . . -179.2(3) ?
C1 P1 C7 C8 . . . . 45.4(3) ?
C13 P1 C7 C8 . . . . -59.8(3) ?
Ru1 P1 C7 C8 . . . . 171.3(2) ?
C1 P1 C7 C12 . . . . -137.9(3) ?
C13 P1 C7 C12 . . . . 116.9(3) ?
Ru1 P1 C7 C12 . . . . -12.0(3) ?
C12 C7 C8 C9 . . . . -1.4(5) ?
P1 C7 C8 C9 . . . . 175.4(3) ?
C7 C8 C9 C10 . . . . 0.7(6) ?
C8 C9 C10 C11 . . . . 0.6(6) ?
C9 C10 C11 C12 . . . . -1.1(6) ?
C10 C11 C12 C7 . . . . 0.4(5) ?
C8 C7 C12 C11 . . . . 0.9(5) ?
P1 C7 C12 C11 . . . . -175.8(3) ?
C20 P2 C13 P1 . . . . 82.02(18) ?
C14 P2 C13 P1 . . . . -170.52(16) ?
Ru2 P2 C13 P1 . . . . -46.75(17) ?
C1 P1 C13 P2 . . . . 145.82(16) ?
C7 P1 C13 P2 . . . . -111.01(17) ?
Ru1 P1 C13 P2 . . . . 20.87(19) ?
C20 P2 C14 C19 . . . . 13.1(3) ?
C13 P2 C14 C19 . . . . -95.6(3) ?
Ru2 P2 C14 C19 . . . . 146.1(2) ?
C20 P2 C14 C15 . . . . -168.8(2) ?
C13 P2 C14 C15 . . . . 82.6(2) ?
Ru2 P2 C14 C15 . . . . -35.8(2) ?
C19 C14 C15 C16 . . . . -0.3(4) ?
P2 C14 C15 C16 . . . . -178.5(2) ?
C14 C15 C16 C17 . . . . -0.5(4) ?
C15 C16 C17 C18 . . . . 1.1(4) ?
C16 C17 C18 C19 . . . . -0.8(5) ?
C15 C14 C19 C18 . . . . 0.6(4) ?
P2 C14 C19 C18 . . . . 178.6(2) ?
C17 C18 C19 C14 . . . . 0.0(5) ?
C14 P2 C20 C21 . . . . -102.9(3) ?
C13 P2 C20 C21 . . . . 1.8(3) ?
Ru2 P2 C20 C21 . . . . 124.9(2) ?
C14 P2 C20 C25 . . . . 77.4(3) ?
C13 P2 C20 C25 . . . . -177.9(2) ?
Ru2 P2 C20 C25 . . . . -54.7(3) ?
C25 C20 C21 C22 . . . . 1.3(5) ?
P2 C20 C21 C22 . . . . -178.4(2) ?
C20 C21 C22 C23 . . . . -0.6(5) ?
C21 C22 C23 C24 . . . . -0.2(5) ?
C22 C23 C24 C25 . . . . 0.2(5) ?
C23 C24 C25 C20 . . . . 0.5(5) ?
C21 C20 C25 C24 . . . . -1.2(5) ?
P2 C20 C25 C24 . . . . 178.4(2) ?
C38 As1 C26 C31 . . . . 167.7(2) ?
C50 As1 C26 C31 . . . . -88.0(3) ?
Ru3 As1 C26 C31 . . . . 41.4(3) ?
C38 As1 C26 C27 . . . . -11.8(3) ?
C50 As1 C26 C27 . . . . 92.4(3) ?
Ru3 As1 C26 C27 . . . . -138.2(2) ?
C31 C26 C27 C28 . . . . -0.6(5) ?
As1 C26 C27 C28 . . . . 179.0(2) ?
C26 C27 C28 C29 . . . . -0.6(5) ?
C27 C28 C29 C30 . . . . 1.4(5) ?
C27 C28 C29 C32 . . . . -177.3(3) ?
C28 C29 C30 C31 . . . . -1.0(5) ?
C32 C29 C30 C31 . . . . 177.7(3) ?
C27 C26 C31 C30 . . . . 1.0(5) ?
As1 C26 C31 C30 . . . . -178.6(2) ?
C29 C30 C31 C26 . . . . -0.2(5) ?
C30 C29 C32 C33 . . . . 130.4(4) ?
C28 C29 C32 C33 . . . . -50.9(5) ?
C30 C29 C32 C37 . . . . -50.5(5) ?
C28 C29 C32 C37 . . . . 128.2(4) ?
C37 C32 C33 C34 . . . . 1.0(6) ?
C29 C32 C33 C34 . . . . -179.9(4) ?
C32 C33 C34 C35 . . . . -0.3(7) ?
C33 C34 C35 C36 . . . . -1.8(7) ?
C34 C35 C36 C37 . . . . 3.2(7) ?
C33 C32 C37 C36 . . . . 0.4(6) ?
C29 C32 C37 C36 . . . . -178.7(4) ?
C35 C36 C37 C32 . . . . -2.6(7) ?
C50 As1 C38 C43 . . . . -165.2(2) ?
C26 As1 C38 C43 . . . . -60.9(3) ?
Ru3 As1 C38 C43 . . . . 74.0(2) ?
C50 As1 C38 C39 . . . . 19.8(3) ?
C26 As1 C38 C39 . . . . 124.1(3) ?
Ru3 As1 C38 C39 . . . . -101.0(2) ?
C43 C38 C39 C40 . . . . -1.3(5) ?
As1 C38 C39 C40 . . . . 173.8(2) ?
C38 C39 C40 C41 . . . . 1.4(5) ?
C39 C40 C41 C42 . . . . 0.2(5) ?
C39 C40 C41 C44 . . . . 179.9(3) ?
C40 C41 C42 C43 . . . . -1.9(5) ?
C44 C41 C42 C43 . . . . 178.4(3) ?
C41 C42 C43 C38 . . . . 2.0(5) ?
C39 C38 C43 C42 . . . . -0.4(5) ?
As1 C38 C43 C42 . . . . -175.5(2) ?
C40 C41 C44 C49 . . . . -137.7(3) ?
C42 C41 C44 C49 . . . . 42.1(4) ?
C40 C41 C44 C45 . . . . 42.8(4) ?
C42 C41 C44 C45 . . . . -137.5(3) ?
C49 C44 C45 C46 . . . . -0.7(5) ?
C41 C44 C45 C46 . . . . 178.9(3) ?
C44 C45 C46 C47 . . . . 0.0(6) ?
C45 C46 C47 C48 . . . . 1.1(6) ?
C46 C47 C48 C49 . . . . -1.5(6) ?
C47 C48 C49 C44 . . . . 0.8(6) ?
C45 C44 C49 C48 . . . . 0.3(5) ?
C41 C44 C49 C48 . . . . -179.2(3) ?
C38 As1 C50 C51 . . . . -105.5(3) ?
C26 As1 C50 C51 . . . . 150.8(3) ?
Ru3 As1 C50 C51 . . . . 14.3(3) ?
C38 As1 C50 C55 . . . . 73.7(3) ?
C26 As1 C50 C55 . . . . -30.0(3) ?
Ru3 As1 C50 C55 . . . . -166.6(2) ?
C55 C50 C51 C52 . . . . 2.3(5) ?
As1 C50 C51 C52 . . . . -178.5(3) ?
C50 C51 C52 C53 . . . . 0.8(5) ?
C51 C52 C53 C54 . . . . -3.7(5) ?
C51 C52 C53 C56 . . . . 174.6(3) ?
C52 C53 C54 C55 . . . . 3.4(5) ?
C56 C53 C54 C55 . . . . -174.9(3) ?
C53 C54 C55 C50 . . . . -0.4(5) ?
C51 C50 C55 C54 . . . . -2.6(5) ?
As1 C50 C55 C54 . . . . 178.3(3) ?
C52 C53 C56 C57 . . . . -25.7(5) ?
C54 C53 C56 C57 . . . . 152.6(3) ?
C52 C53 C56 C61 . . . . 153.6(3) ?
C54 C53 C56 C61 . . . . -28.2(5) ?
C61 C56 C57 C58 . . . . 0.3(5) ?
C53 C56 C57 C58 . . . . 179.6(3) ?
C56 C57 C58 C59 . . . . 0.8(5) ?
C57 C58 C59 C60 . . . . -1.1(5) ?
C58 C59 C60 C61 . . . . 0.3(5) ?
C59 C60 C61 C56 . . . . 0.8(5) ?
C57 C56 C61 C60 . . . . -1.1(5) ?
C53 C56 C61 C60 . . . . 179.6(3) ?
